data_2102446
loop_
_publ_author_name
'Marsh, Richard E.'

_publ_section_title
;
 Space group <i>Cc</i>: an update
;
_journal_issue 2
_journal_name_full 'Acta Crystallographica Section B'
_journal_page_first 252
_journal_page_last 253
_journal_paper_doi 10.1107/S0108768104003878
_journal_volume 60
_journal_year 2004
_chemical_formula_moiety 'C20 H22 N6 O2 Cu, S4 O6'
_chemical_formula_sum 'C20 H22 Cu N6 O8 S4'
_space_group_crystal_system monoclinic
_space_group_IT_number 15
_space_group_name_Hall '-C 2yc'
_space_group_name_H-M_alt 'C 1 2/c 1'
_audit_creation_method CRYM
_cell_angle_alpha 90
_cell_angle_beta 113.11
_cell_angle_gamma 90
_cell_formula_units_Z 4
_cell_length_a 15.3413
_cell_length_b 10.1378
_cell_length_c 18.8657
_cell_volume 2698.671
_cod_data_source_file bk0142.cif
_cod_data_source_block XIJGOM
_cod_depositor_comments
;
 Updating space group information and adding the symmetry operation list.

 Antanas Vaitkus,
 2018-06-14

 Adding the _cell_formula_units_Z data item.

 Antanas Vaitkus,
 2017-08-05

  Added moiety chemical formula from Marsh (2004) paper.
  The summary chemical formula is calculated from moiety formula using
  AdHocParser
  (svn://www.crystallography.net/cod-tools/trunk/Formulae/AdHocParser.yp,
  revision 1441.)

  Andrius Merkys
  2013-11-11
;
_cod_original_sg_symbol_H-M C2/c
_cod_database_code 2102446

loop_
_space_group_symop_id
_space_group_symop_operation_xyz
1 x,y,z
2 -x,y,-z+1/2
3 -x,-y,-z
4 x,-y,z+1/2
5 x+1/2,y+1/2,z
6 -x+1/2,y+1/2,-z+1/2
7 -x+1/2,-y+1/2,-z
8 x+1/2,-y+1/2,z+1/2

loop_
_atom_site_label
_atom_site_type_symbol
_atom_site_fract_x
_atom_site_fract_y
_atom_site_fract_z
Cu Cu 0.25000 0.75000 0.00000
N1 N 0.31090 0.91430 -0.01775
C1 C 0.27205 0.98265 -0.08500
C2 C 0.30405 1.10490 -0.09445
C3 C 0.37780 1.16075 -0.03340
C4 C 0.42100 1.09120 0.03355
N2 N 0.43435 0.89075 0.10485
C5 C 0.38695 0.96485 0.03905
C6 C 0.44825 0.75585 0.10645
C7 C 0.53145 0.70110 0.16145
C8 C 0.55045 0.57055 0.15710
C9 C 0.48690 0.49595 0.09785
C10 C 0.40515 0.55165 0.04870
N3 N 0.38325 0.68055 0.05375
O1 O 0.24880 0.66310 -0.12190
H1 H 0.21840 0.94050 -0.12585
H2 H 0.27460 1.14160 -0.14080
H3 H 0.39885 1.24410 -0.03530
H4 H 0.47505 1.12225 0.07965
H5 H 0.46775 0.93645 0.14175
H6 H 0.56480 0.75825 0.19605
H7 H 0.61295 0.53060 0.19100
H8 H 0.50300 0.39900 0.09400
H9 H 0.35600 0.50180 0.00560
H10 H 0.28780 0.69285 -0.13505
H11 H 0.27875 0.87755 0.15200
S1 S 0.43315 0.26185 0.20959
S2 S 0.36185 0.13150 0.25677
O2 O 0.40855 0.00645 0.26955
O3 O 0.27020 0.12615 0.19600
O4 O 0.37380 0.19295 0.33075
